data_7105520
loop_
_publ_author_name
'Yahav-Levi, Anette'
'Goldberg, Israel'
'Vigalok, Arkadi'
'Vedernikov, Andrei N.'

_publ_section_title
;
 Aryl-bromide reductive elimination from an isolated Pt(iv) complex
;
_journal_issue 19
_journal_name_full 'Chemical Communications'
_journal_page_first 3324
_journal_page_last 3326
_journal_paper_doi 10.1039/c001487g
_journal_volume 46
_journal_year 2010
_chemical_absolute_configuration ad
_chemical_formula_moiety 'C24 H28 Br F5 N2 P2 Pt'
_chemical_formula_sum 'C24 H28 Br F5 N2 P2 Pt'
_chemical_formula_weight 776.42
_chemical_name_systematic
;
?
;
_space_group_IT_number 4
_symmetry_cell_setting monoclinic
_symmetry_space_group_name_Hall 'P 2yb'
_symmetry_space_group_name_H-M 'P 1 21 1'
_atom_sites_solution_hydrogens geom
_atom_sites_solution_primary direct
_atom_sites_solution_secondary difmap
_audit_creation_method SHELXL-97
_cell_angle_alpha 90.00
_cell_angle_beta 91.294(2)
_cell_angle_gamma 90.00
_cell_formula_units_Z 2
_cell_length_a 8.8747(3)
_cell_length_b 15.3391(5)
_cell_length_c 10.0545(4)
_cell_measurement_reflns_used 2350
_cell_measurement_temperature 110(2)
_cell_measurement_theta_max 27.84
_cell_measurement_theta_min 2.42
_cell_volume 1368.37(8)
_computing_cell_refinement Denzo
_computing_data_collection 'Collect, Nonius B.V.'
_computing_data_reduction 'Denzo and Scalepack'
_computing_structure_refinement 'SHELXL-97 (Sheldrick, 1997)'
_computing_structure_solution SIR-97
_diffrn_ambient_temperature 110(2)
_diffrn_detector_area_resol_mean 12.8
_diffrn_measured_fraction_theta_full 0.991
_diffrn_measured_fraction_theta_max 0.991
_diffrn_measurement_device_type 'Nonius KappaCCD'
_diffrn_measurement_method '1 deg. \w scans'
_diffrn_radiation_monochromator graphite
_diffrn_radiation_source 'fine-focus sealed tube'
_diffrn_radiation_type MoK\a
_diffrn_radiation_wavelength 0.71073
_diffrn_reflns_av_R_equivalents 0.0820
_diffrn_reflns_av_sigmaI/netI 0.0728
_diffrn_reflns_limit_h_max 11
_diffrn_reflns_limit_h_min -11
_diffrn_reflns_limit_k_max 19
_diffrn_reflns_limit_k_min -19
_diffrn_reflns_limit_l_max 13
_diffrn_reflns_limit_l_min -13
_diffrn_reflns_number 14770
_diffrn_reflns_theta_full 27.84
_diffrn_reflns_theta_max 27.84
_diffrn_reflns_theta_min 2.42
_diffrn_standards_number 0
_exptl_absorpt_coefficient_mu 6.754
_exptl_absorpt_correction_T_max 0.5515
_exptl_absorpt_correction_T_min 0.2830
_exptl_absorpt_correction_type multi-scan
_exptl_absorpt_process_details 'Blessing, 1995'
_exptl_crystal_colour yellow
_exptl_crystal_density_diffrn 1.884
_exptl_crystal_density_method 'not measured'
_exptl_crystal_description prism
_exptl_crystal_F_000 748
_exptl_crystal_size_max 0.25
_exptl_crystal_size_mid 0.20
_exptl_crystal_size_min 0.10
_refine_diff_density_max 1.640
_refine_diff_density_min -1.719
_refine_diff_density_rms 0.152
_refine_ls_abs_structure_details 'Flack H D (1983), Acta Cryst. A39, 876-881'
_refine_ls_abs_structure_Flack -0.015(9)
_refine_ls_extinction_method none
_refine_ls_goodness_of_fit_ref 1.032
_refine_ls_hydrogen_treatment constr
_refine_ls_matrix_type full
_refine_ls_number_parameters 324
_refine_ls_number_reflns 6166
_refine_ls_number_restraints 1
_refine_ls_restrained_S_all 1.032
_refine_ls_R_factor_all 0.0653
_refine_ls_R_factor_gt 0.0431
_refine_ls_shift/su_max 0.003
_refine_ls_shift/su_mean 0.000
_refine_ls_structure_factor_coef Fsqd
_refine_ls_weighting_details 'calc w=1/[\s^2^(Fo^2^)+(0.0410P)^2^+0.4117P] where P=(Fo^2^+2Fc^2^)/3'
_refine_ls_weighting_scheme calc
_refine_ls_wR_factor_gt 0.0851
_refine_ls_wR_factor_ref 0.0937
_reflns_number_gt 4989
_reflns_number_total 6166
_reflns_threshold_expression >2sigma(I)
_cod_data_source_file c001487g.txt
_cod_data_source_block ar32
_cod_original_sg_symbol_H-M 'P 21'
_cod_database_code 7105520

loop_
_symmetry_equiv_pos_as_xyz
'x, y, z'
'-x, y+1/2, -z'

loop_
_atom_site_label
_atom_site_type_symbol
_atom_site_fract_x
_atom_site_fract_y
_atom_site_fract_z
_atom_site_U_iso_or_equiv
_atom_site_adp_type
_atom_site_occupancy
_atom_site_symmetry_multiplicity
_atom_site_calc_flag
_atom_site_refinement_flags
_atom_site_disorder_assembly
_atom_site_disorder_group
Pt1 Pt 0.38500(3) 0.12614(2) 0.13199(3) 0.03121(9) Uani 1 1 d . . .
Br2 Br 0.22102(12) 0.23129(7) 0.00939(11) 0.0482(3) Uani 1 1 d . . .
P3 P 0.5505(2) 0.03899(15) 0.2386(2) 0.0305(5) Uani 1 1 d . . .
P4 P 0.3929(2) 0.21582(15) 0.3125(2) 0.0323(5) Uani 1 1 d . . .
C5 C 0.6044(9) 0.0931(6) 0.3960(9) 0.032(2) Uani 1 1 d . . .
N6 N 0.7012(8) 0.0532(5) 0.4783(7) 0.0325(16) Uani 1 1 d . . .
C7 C 0.7554(10) 0.1033(5) 0.5795(8) 0.034(2) Uani 1 1 d . . .
C8 C 0.8656(10) 0.0661(6) 0.6735(9) 0.039(2) Uani 1 1 d . . .
H8 H 0.8925 0.0063 0.6674 0.047 Uiso 1 1 calc R . .
C9 C 0.9291(8) 0.1168(9) 0.7693(8) 0.041(2) Uani 1 1 d . . .
H9 H 1.0036 0.0929 0.8280 0.050 Uiso 1 1 calc R . .
C10 C 0.8860(10) 0.2051(8) 0.7830(9) 0.052(3) Uani 1 1 d . . .
H10 H 0.9320 0.2394 0.8514 0.062 Uiso 1 1 calc R . .
C11 C 0.7804(9) 0.2422(6) 0.7010(9) 0.040(2) Uani 1 1 d . . .
H11 H 0.7514 0.3013 0.7126 0.049 Uiso 1 1 calc R . .
C12 C 0.7149(9) 0.1916(6) 0.5984(8) 0.0329(19) Uani 1 1 d . . .
N13 N 0.6025(7) 0.2276(5) 0.5183(7) 0.0315(15) Uani 1 1 d . . .
C14 C 0.5494(9) 0.1778(6) 0.4215(9) 0.030(2) Uani 1 1 d . . .
C15 C 0.3440(9) 0.0413(6) -0.0267(9) 0.0321(19) Uani 1 1 d . . .
C16 C 0.2464(10) -0.0262(8) -0.0142(9) 0.044(2) Uani 1 1 d . . .
C17 C 0.1924(10) -0.0782(7) -0.1204(10) 0.048(2) Uani 1 1 d . . .
C18 C 0.2421(10) -0.0586(6) -0.2459(9) 0.041(2) Uani 1 1 d . . .
C19 C 0.3447(10) 0.0055(7) -0.2619(8) 0.041(2) Uani 1 1 d . . .
C20 C 0.3931(9) 0.0569(6) -0.1538(8) 0.0354(19) Uani 1 1 d . . .
F21 F 0.4908(4) 0.1216(5) -0.1778(4) 0.0450(11) Uani 1 1 d . . .
F22 F 0.4030(6) 0.0213(5) -0.3833(5) 0.0537(14) Uani 1 1 d . . .
F23 F 0.1977(7) -0.1073(4) -0.3512(6) 0.0621(16) Uani 1 1 d . . .
F24 F 0.0921(6) -0.1451(4) -0.1002(6) 0.0559(16) Uani 1 1 d . . .
F25 F 0.1923(6) -0.0488(4) 0.1077(5) 0.0459(13) Uani 1 1 d . . .
C26 C 0.4844(11) -0.0669(6) 0.2897(10) 0.041(2) Uani 1 1 d . . .
H26A H 0.5550 -0.0916 0.3560 0.062 Uiso 1 1 calc R . .
H26B H 0.4776 -0.1056 0.2123 0.062 Uiso 1 1 calc R . .
H26C H 0.3847 -0.0610 0.3287 0.062 Uiso 1 1 calc R . .
C27 C 0.4301(13) 0.3303(7) 0.2870(12) 0.051(3) Uani 1 1 d . . .
H27A H 0.4497 0.3585 0.3732 0.077 Uiso 1 1 calc R . .
H27B H 0.3424 0.3576 0.2430 0.077 Uiso 1 1 calc R . .
H27C H 0.5184 0.3370 0.2311 0.077 Uiso 1 1 calc R . .
C28 C 0.7356(9) 0.0212(6) 0.1548(9) 0.038(2) Uani 1 1 d . . .
C29 C 0.8126(9) 0.1104(8) 0.1452(9) 0.048(3) Uani 1 1 d . . .
H29A H 0.8333 0.1331 0.2349 0.073 Uiso 1 1 calc R . .
H29B H 0.7462 0.1509 0.0964 0.073 Uiso 1 1 calc R . .
H29C H 0.9075 0.1043 0.0981 0.073 Uiso 1 1 calc R . .
C30 C 0.7067(10) -0.0143(7) 0.0147(9) 0.043(2) Uani 1 1 d . . .
H30A H 0.8029 -0.0293 -0.0254 0.064 Uiso 1 1 calc R . .
H30B H 0.6552 0.0301 -0.0396 0.064 Uiso 1 1 calc R . .
H30C H 0.6433 -0.0665 0.0192 0.064 Uiso 1 1 calc R . .
C31 C 0.8333(10) -0.0442(8) 0.2318(10) 0.053(3) Uani 1 1 d . . .
H31A H 0.9292 -0.0519 0.1867 0.079 Uiso 1 1 calc R . .
H31B H 0.7808 -0.1003 0.2359 0.079 Uiso 1 1 calc R . .
H31C H 0.8528 -0.0225 0.3222 0.079 Uiso 1 1 calc R . .
C32 C 0.2211(9) 0.2072(6) 0.4151(9) 0.039(2) Uani 1 1 d . . .
C33 C 0.2535(10) 0.2341(7) 0.5604(9) 0.046(2) Uani 1 1 d . . .
H33A H 0.1589 0.2355 0.6087 0.070 Uiso 1 1 calc R . .
H33B H 0.2998 0.2921 0.5625 0.070 Uiso 1 1 calc R . .
H33C H 0.3224 0.1919 0.6024 0.070 Uiso 1 1 calc R . .
C34 C 0.1645(9) 0.1133(9) 0.4098(9) 0.047(3) Uani 1 1 d . . .
H34A H 0.0784 0.1070 0.4684 0.071 Uiso 1 1 calc R . .
H34B H 0.2455 0.0739 0.4393 0.071 Uiso 1 1 calc R . .
H34C H 0.1333 0.0988 0.3184 0.071 Uiso 1 1 calc R . .
C35 C 0.0972(11) 0.2669(8) 0.3565(11) 0.062(3) Uani 1 1 d . . .
H35A H 0.0752 0.2502 0.2640 0.093 Uiso 1 1 calc R . .
H35B H 0.1317 0.3276 0.3596 0.093 Uiso 1 1 calc R . .
H35C H 0.0058 0.2610 0.4086 0.093 Uiso 1 1 calc R . .

loop_
_atom_site_aniso_label
_atom_site_aniso_U_11
_atom_site_aniso_U_22
_atom_site_aniso_U_33
_atom_site_aniso_U_23
_atom_site_aniso_U_13
_atom_site_aniso_U_12
Pt1 0.02985(13) 0.03342(15) 0.02999(14) 0.0009(2) -0.00731(9) -0.0024(2)
Br2 0.0498(6) 0.0454(6) 0.0484(6) -0.0015(5) -0.0249(5) 0.0088(5)
P3 0.0318(10) 0.0314(12) 0.0281(11) 0.0014(9) -0.0046(9) 0.0006(9)
P4 0.0307(10) 0.0323(12) 0.0335(12) -0.0009(10) -0.0093(9) -0.0025(9)
C5 0.026(4) 0.032(5) 0.037(5) 0.002(3) -0.001(4) 0.001(3)
N6 0.035(4) 0.037(4) 0.026(4) 0.001(3) -0.004(3) 0.004(3)
C7 0.043(4) 0.042(7) 0.018(4) 0.011(3) 0.004(3) 0.015(4)
C8 0.047(5) 0.040(5) 0.030(5) 0.020(4) -0.005(4) 0.009(4)
C9 0.032(4) 0.058(7) 0.035(4) 0.000(6) 0.000(3) -0.002(6)
C10 0.033(5) 0.090(9) 0.031(5) -0.005(5) -0.012(4) 0.004(5)
C11 0.037(5) 0.041(5) 0.043(5) -0.009(4) -0.007(4) 0.002(4)
C12 0.036(4) 0.047(5) 0.015(4) -0.002(4) -0.001(3) -0.004(4)
N13 0.026(3) 0.035(4) 0.034(4) -0.004(3) -0.002(3) -0.004(3)
C14 0.028(4) 0.033(5) 0.030(5) -0.002(4) -0.003(4) 0.000(4)
C15 0.028(4) 0.029(5) 0.040(5) 0.011(4) 0.004(4) 0.007(3)
C16 0.035(5) 0.068(7) 0.027(5) 0.006(5) -0.007(4) -0.003(5)
C17 0.035(5) 0.062(7) 0.046(6) -0.010(5) -0.003(4) -0.008(5)
C18 0.037(5) 0.051(6) 0.035(5) -0.022(4) -0.008(4) 0.004(4)
C19 0.041(5) 0.060(6) 0.023(4) 0.002(4) 0.001(4) 0.011(5)
C20 0.034(4) 0.043(5) 0.029(5) 0.007(4) -0.006(4) 0.000(4)
F21 0.042(2) 0.052(3) 0.041(2) 0.014(4) -0.0017(19) -0.011(4)
F22 0.060(3) 0.071(4) 0.029(3) 0.004(3) -0.003(3) 0.007(3)
F23 0.061(4) 0.074(4) 0.051(4) -0.029(3) -0.012(3) -0.005(3)
F24 0.055(3) 0.053(4) 0.059(4) -0.019(3) 0.001(3) -0.025(3)
F25 0.045(3) 0.063(4) 0.030(3) -0.007(2) 0.006(2) -0.017(3)
C26 0.053(6) 0.036(5) 0.034(5) 0.001(4) -0.011(4) -0.003(5)
C27 0.061(7) 0.029(5) 0.063(7) -0.002(5) -0.016(6) -0.009(5)
C28 0.028(4) 0.036(5) 0.049(5) -0.003(4) -0.006(4) 0.004(4)
C29 0.033(4) 0.070(8) 0.043(5) 0.001(5) 0.006(3) -0.013(5)
C30 0.040(5) 0.057(6) 0.032(5) -0.002(4) 0.003(4) 0.010(4)
C31 0.038(5) 0.075(7) 0.045(6) -0.003(5) 0.000(4) 0.020(5)
C32 0.029(4) 0.041(5) 0.046(5) -0.006(4) -0.006(4) 0.002(4)
C33 0.041(5) 0.052(6) 0.046(6) -0.018(5) 0.003(4) -0.004(5)
C34 0.038(4) 0.066(8) 0.039(4) -0.010(6) -0.003(3) -0.003(6)
C35 0.045(6) 0.071(8) 0.070(8) 0.007(6) -0.001(5) 0.009(5)

loop_
_atom_type_symbol
_atom_type_description
_atom_type_scat_dispersion_real
_atom_type_scat_dispersion_imag
_atom_type_scat_source
C C 0.0033 0.0016 'International Tables Vol C Tables 4.2.6.8 and 6.1.1.4'
H H 0.0000 0.0000 'International Tables Vol C Tables 4.2.6.8 and 6.1.1.4'
Br Br -0.2901 2.4595 'International Tables Vol C Tables 4.2.6.8 and 6.1.1.4'
F F 0.0171 0.0103 'International Tables Vol C Tables 4.2.6.8 and 6.1.1.4'
N N 0.0061 0.0033 'International Tables Vol C Tables 4.2.6.8 and 6.1.1.4'
P P 0.1023 0.0942 'International Tables Vol C Tables 4.2.6.8 and 6.1.1.4'
Pt Pt -1.7033 8.3905 'International Tables Vol C Tables 4.2.6.8 and 6.1.1.4'

loop_
_geom_angle_atom_site_label_1
_geom_angle_atom_site_label_2
_geom_angle_atom_site_label_3
_geom_angle
_geom_angle_site_symmetry_1
_geom_angle_site_symmetry_3
_geom_angle_publ_flag
C15 Pt1 P3 95.5(2) . . ?
C15 Pt1 P4 171.4(2) . . ?
P3 Pt1 P4 88.34(8) . . ?
C15 Pt1 Br2 86.3(2) . . ?
P3 Pt1 Br2 174.86(7) . . ?
P4 Pt1 Br2 90.60(6) . . ?
C26 P3 C5 103.9(4) . . ?
C26 P3 C28 106.8(5) . . ?
C5 P3 C28 103.8(4) . . ?
C26 P3 Pt1 117.3(3) . . ?
C5 P3 Pt1 107.3(3) . . ?
C28 P3 Pt1 116.2(3) . . ?
C27 P4 C14 104.7(5) . . ?
C27 P4 C32 107.5(5) . . ?
C14 P4 C32 105.2(4) . . ?
C27 P4 Pt1 118.5(4) . . ?
C14 P4 Pt1 107.0(3) . . ?
C32 P4 Pt1 112.8(3) . . ?
N6 C5 C14 122.2(9) . . ?
N6 C5 P3 118.6(7) . . ?
C14 C5 P3 119.1(7) . . ?
C5 N6 C7 114.8(7) . . ?
N6 C7 C12 123.9(8) . . ?
N6 C7 C8 119.0(8) . . ?
C12 C7 C8 117.0(8) . . ?
C9 C8 C7 119.9(9) . . ?
C9 C8 H8 120.0 . . ?
C7 C8 H8 120.0 . . ?
C8 C9 C10 120.7(9) . . ?
C8 C9 H9 119.6 . . ?
C10 C9 H9 119.6 . . ?
C11 C10 C9 121.7(9) . . ?
C11 C10 H10 119.2 . . ?
C9 C10 H10 119.2 . . ?
C10 C11 C12 118.8(9) . . ?
C10 C11 H11 120.6 . . ?
C12 C11 H11 120.6 . . ?
N13 C12 C11 119.2(8) . . ?
N13 C12 C7 119.0(8) . . ?
C11 C12 C7 121.7(8) . . ?
C14 N13 C12 116.1(7) . . ?
N13 C14 C5 123.2(8) . . ?
N13 C14 P4 120.5(6) . . ?
C5 C14 P4 116.2(7) . . ?
C16 C15 C20 115.7(9) . . ?
C16 C15 Pt1 120.4(6) . . ?
C20 C15 Pt1 123.2(6) . . ?
C15 C16 F25 120.9(9) . . ?
C15 C16 C17 124.7(9) . . ?
F25 C16 C17 114.5(9) . . ?
F24 C17 C18 121.2(8) . . ?
F24 C17 C16 121.4(9) . . ?
C18 C17 C16 117.4(9) . . ?
F23 C18 C19 119.7(8) . . ?
F23 C18 C17 120.3(9) . . ?
C19 C18 C17 119.9(8) . . ?
C18 C19 F22 120.5(8) . . ?
C18 C19 C20 120.7(8) . . ?
F22 C19 C20 118.7(8) . . ?
F21 C20 C15 120.9(8) . . ?
F21 C20 C19 117.6(7) . . ?
C15 C20 C19 121.5(8) . . ?
P3 C26 H26A 109.5 . . ?
P3 C26 H26B 109.5 . . ?
H26A C26 H26B 109.5 . . ?
P3 C26 H26C 109.5 . . ?
H26A C26 H26C 109.5 . . ?
H26B C26 H26C 109.5 . . ?
P4 C27 H27A 109.5 . . ?
P4 C27 H27B 109.5 . . ?
H27A C27 H27B 109.5 . . ?
P4 C27 H27C 109.5 . . ?
H27A C27 H27C 109.5 . . ?
H27B C27 H27C 109.5 . . ?
C31 C28 C30 108.4(8) . . ?
C31 C28 C29 111.7(7) . . ?
C30 C28 C29 109.0(8) . . ?
C31 C28 P3 111.1(6) . . ?
C30 C28 P3 109.5(6) . . ?
C29 C28 P3 107.0(6) . . ?
C28 C29 H29A 109.5 . . ?
C28 C29 H29B 109.5 . . ?
H29A C29 H29B 109.5 . . ?
C28 C29 H29C 109.5 . . ?
H29A C29 H29C 109.5 . . ?
H29B C29 H29C 109.5 . . ?
C28 C30 H30A 109.5 . . ?
C28 C30 H30B 109.5 . . ?
H30A C30 H30B 109.5 . . ?
C28 C30 H30C 109.5 . . ?
H30A C30 H30C 109.5 . . ?
H30B C30 H30C 109.5 . . ?
C28 C31 H31A 109.5 . . ?
C28 C31 H31B 109.5 . . ?
H31A C31 H31B 109.5 . . ?
C28 C31 H31C 109.5 . . ?
H31A C31 H31C 109.5 . . ?
H31B C31 H31C 109.5 . . ?
C34 C32 C33 109.9(8) . . ?
C34 C32 C35 108.5(8) . . ?
C33 C32 C35 108.7(8) . . ?
C34 C32 P4 108.7(6) . . ?
C33 C32 P4 111.6(6) . . ?
C35 C32 P4 109.4(7) . . ?
C32 C33 H33A 109.5 . . ?
C32 C33 H33B 109.5 . . ?
H33A C33 H33B 109.5 . . ?
C32 C33 H33C 109.5 . . ?
H33A C33 H33C 109.5 . . ?
H33B C33 H33C 109.5 . . ?
C32 C34 H34A 109.5 . . ?
C32 C34 H34B 109.5 . . ?
H34A C34 H34B 109.5 . . ?
C32 C34 H34C 109.5 . . ?
H34A C34 H34C 109.5 . . ?
H34B C34 H34C 109.5 . . ?
C32 C35 H35A 109.5 . . ?
C32 C35 H35B 109.5 . . ?
H35A C35 H35B 109.5 . . ?
C32 C35 H35C 109.5 . . ?
H35A C35 H35C 109.5 . . ?
H35B C35 H35C 109.5 . . ?

loop_
_geom_bond_atom_site_label_1
_geom_bond_atom_site_label_2
_geom_bond_distance
_geom_bond_site_symmetry_2
_geom_bond_publ_flag
Pt1 C15 2.084(9) . ?
Pt1 P3 2.241(2) . ?
Pt1 P4 2.277(2) . ?
Pt1 Br2 2.4815(10) . ?
P3 C26 1.806(10) . ?
P3 C5 1.841(9) . ?
P3 C28 1.883(8) . ?
P4 C27 1.806(10) . ?
P4 C14 1.844(9) . ?
P4 C32 1.865(9) . ?
C5 N6 1.329(11) . ?
C5 C14 1.412(12) . ?
N6 C7 1.355(11) . ?
C7 C12 1.415(13) . ?
C7 C8 1.461(12) . ?
C8 C9 1.351(14) . ?
C8 H8 0.9500 . ?
C9 C10 1.416(17) . ?
C9 H9 0.9500 . ?
C10 C11 1.359(13) . ?
C10 H10 0.9500 . ?
C11 C12 1.406(12) . ?
C11 H11 0.9500 . ?
C12 N13 1.383(11) . ?
N13 C14 1.316(10) . ?
C15 C16 1.358(13) . ?
C15 C20 1.380(12) . ?
C16 F25 1.370(10) . ?
C16 C17 1.408(14) . ?
C17 F24 1.377(11) . ?
C17 C18 1.380(14) . ?
C18 F23 1.347(10) . ?
C18 C19 1.353(13) . ?
C19 F22 1.358(9) . ?
C19 C20 1.403(13) . ?
C20 F21 1.343(10) . ?
C26 H26A 0.9800 . ?
C26 H26B 0.9800 . ?
C26 H26C 0.9800 . ?
C27 H27A 0.9800 . ?
C27 H27B 0.9800 . ?
C27 H27C 0.9800 . ?
C28 C31 1.525(13) . ?
C28 C30 1.526(12) . ?
C28 C29 1.534(14) . ?
C29 H29A 0.9800 . ?
C29 H29B 0.9800 . ?
C29 H29C 0.9800 . ?
C30 H30A 0.9800 . ?
C30 H30B 0.9800 . ?
C30 H30C 0.9800 . ?
C31 H31A 0.9800 . ?
C31 H31B 0.9800 . ?
C31 H31C 0.9800 . ?
C32 C34 1.526(16) . ?
C32 C33 1.538(12) . ?
C32 C35 1.538(14) . ?
C33 H33A 0.9800 . ?
C33 H33B 0.9800 . ?
C33 H33C 0.9800 . ?
C34 H34A 0.9800 . ?
C34 H34B 0.9800 . ?
C34 H34C 0.9800 . ?
C35 H35A 0.9800 . ?
C35 H35B 0.9800 . ?
C35 H35C 0.9800 . ?
